data_1562126
loop_
_publ_author_name
'Van Lommel, Ruben'
'Bock, Jonathan'
'Daniliuc, Constantin'
'Hennecke, Ulrich'
'De Proft, Frank'

_publ_section_title
;
 A Dynamic Picture of the Halolactonization Reaction through a Combination
 of ab-initio Metadynamics and Experimental Investigations .
;
_journal_name_full 'Chemical Science'
_journal_paper_doi 10.1039/D1SC01014J
_journal_year 2021
_chemical_formula_sum 'C12 H11 Cl O2'
_chemical_formula_weight 222.66
_space_group_crystal_system triclinic
_space_group_IT_number 2
_space_group_name_Hall '-P 1'
_space_group_name_H-M_alt 'P -1'
_atom_sites_solution_hydrogens geom
_audit_creation_method 'APEX3 v2016.1-0'
_audit_update_record
;
2021-01-14 deposited with the CCDC.	2021-04-23 downloaded from the CCDC.
;
_cell_angle_alpha 68.933(2)
_cell_angle_beta 76.834(2)
_cell_angle_gamma 65.982(2)
_cell_formula_units_Z 2
_cell_length_a 8.1989(4)
_cell_length_b 8.4173(4)
_cell_length_c 8.8635(4)
_cell_measurement_reflns_used 4281
_cell_measurement_temperature 100.(2)
_cell_measurement_theta_max 27.8561
_cell_measurement_theta_min 2.7323
_cell_volume 519.00(4)
_computing_cell_refinement 'SAINT V8.37A (Bruker AXS Inc., 2015)'
_computing_data_collection
;

APEX3 v2016.1-0 (Bruker AXS Inc., 2016)
;
_computing_data_reduction 'SAINT V8.37A (Bruker AXS Inc., 2015)'
_computing_molecular_graphics 'XP (Sheldrick, 2014)'
_computing_publication_material 'SHELXL-2014/7 (Sheldrick, 2014)'
_computing_structure_refinement 'SHELXL-2014/7 (Sheldrick, 2014)'
_computing_structure_solution 'SHELXL-2014/7 (Sheldrick, 2014)'
_diffrn_ambient_temperature 100.(2)
_diffrn_detector_area_resol_mean 7.3910
_diffrn_measured_fraction_theta_full 0.980
_diffrn_measured_fraction_theta_max 0.980
_diffrn_measurement_device_type 'Bruker D8 Venture PHOTON 100 CMOS'
_diffrn_measurement_method 'omega and phi scans'
_diffrn_radiation_monochromator 'MX mirror'
_diffrn_radiation_type 'Mo K\a'
_diffrn_radiation_wavelength 0.71073
_diffrn_reflns_av_R_equivalents 0.0350
_diffrn_reflns_av_unetI/netI 0.0271
_diffrn_reflns_limit_h_max 10
_diffrn_reflns_limit_h_min -10
_diffrn_reflns_limit_k_max 10
_diffrn_reflns_limit_k_min -10
_diffrn_reflns_limit_l_max 11
_diffrn_reflns_limit_l_min -11
_diffrn_reflns_number 9720
_diffrn_reflns_theta_full 26.73
_diffrn_reflns_theta_max 26.73
_diffrn_reflns_theta_min 2.47
_diffrn_source 'Mo ImS'
_diffrn_source_type 'micro focus tube'
_exptl_absorpt_coefficient_mu 0.342
_exptl_absorpt_correction_T_max 0.98
_exptl_absorpt_correction_T_min 0.92
_exptl_absorpt_correction_type multi-scan
_exptl_absorpt_process_details
;
Bruker AXS (2014). SADABS, Version 2014/5, Bruker AXS Inc., Madison, Wisconsin,
USA.
;
_exptl_crystal_colour colourless
_exptl_crystal_density_diffrn 1.425
_exptl_crystal_density_method 'not measured'
_exptl_crystal_description prism
_exptl_crystal_F_000 232
_exptl_crystal_size_max 0.109
_exptl_crystal_size_mid 0.081
_exptl_crystal_size_min 0.043
_refine_diff_density_max 0.348
_refine_diff_density_min -0.209
_refine_ls_extinction_method none
_refine_ls_goodness_of_fit_ref 1.140
_refine_ls_hydrogen_treatment constr
_refine_ls_matrix_type full
_refine_ls_number_parameters 136
_refine_ls_number_reflns 2161
_refine_ls_number_restraints 0
_refine_ls_restrained_S_all 1.140
_refine_ls_R_factor_all 0.0446
_refine_ls_R_factor_gt 0.0390
_refine_ls_shift/su_max 0.000
_refine_ls_shift/su_mean 0.000
_refine_ls_structure_factor_coef Fsqd
_refine_ls_weighting_details 'w=1/[\s^2^(Fo^2^)+(0.0245P)^2^+0.3961P] where P=(Fo^2^+2Fc^2^)/3'
_refine_ls_weighting_scheme calc
_refine_ls_wR_factor_gt 0.0813
_refine_ls_wR_factor_ref 0.0838
_reflns_number_gt 1950
_reflns_number_total 2161
_reflns_threshold_expression 'I > 2\s(I)'
_cod_data_source_file d1sc01014j3.cif
_cod_data_source_block dan9759
_cod_database_code 1562126

loop_
_space_group_symop_operation_xyz
'x, y, z'
'-x, -y, -z'

loop_
_atom_site_type_symbol
_atom_site_label
_atom_site_fract_x
_atom_site_fract_y
_atom_site_fract_z
_atom_site_U_iso_or_equiv
_atom_site_adp_type
_atom_site_calc_flag
_atom_site_refinement_flags_adp
_atom_site_refinement_flags_occupancy
_atom_site_refinement_flags_posn
_atom_site_occupancy
_atom_site_disorder_assembly
_atom_site_disorder_group
Cl Cl1 0.04558(6) 0.68012(6) 0.81080(6) 0.02163(13) Uani d . . . 1 . .
O O1 0.33123(17) 1.11091(17) 0.64164(16) 0.0217(3) Uani d . . . 1 . .
O O2 0.41413(16) 0.80952(16) 0.75093(14) 0.0143(3) Uani d . . . 1 . .
C C1 0.8981(3) 0.3353(3) 0.7320(2) 0.0194(4) Uani d . . . 1 . .
H H1 1.0168 0.3345 0.6969 0.023 Uiso calc U . R 1 . .
C C2 0.8695(3) 0.1723(3) 0.8198(2) 0.0203(4) Uani d . . . 1 . .
H H2 0.9695 0.0612 0.8428 0.024 Uiso calc U . R 1 . .
C C3 0.6975(3) 0.1699(2) 0.8740(2) 0.0182(4) Uani d . . . 1 . .
H H3 0.6795 0.0585 0.9342 0.022 Uiso calc U . R 1 . .
C C4 0.5518(2) 0.3330(2) 0.8388(2) 0.0154(4) Uani d . . . 1 . .
C C5 0.5814(2) 0.4953(2) 0.75041(19) 0.0135(3) Uani d . . . 1 . .
C C6 0.7527(2) 0.4989(2) 0.6959(2) 0.0160(4) Uani d . . . 1 . .
H H6 0.7705 0.6103 0.6355 0.019 Uiso calc U . R 1 . .
C C7 0.3534(2) 0.3686(2) 0.8807(2) 0.0179(4) Uani d . . . 1 . .
H H7A 0.3273 0.3002 0.9946 0.022 Uiso calc U . R 1 . .
H H7B 0.3058 0.3363 0.8073 0.022 Uiso calc U . R 1 . .
C C8 0.2761(2) 0.5753(2) 0.8551(2) 0.0150(4) Uani d . . . 1 . .
H H8 0.2827 0.5956 0.9577 0.018 Uiso calc U . R 1 . .
C C9 0.4052(2) 0.6532(2) 0.7214(2) 0.0130(3) Uani d . . . 1 . .
C C10 0.3556(2) 0.7260(2) 0.5450(2) 0.0156(4) Uani d . . . 1 . .
H H10A 0.4641 0.6964 0.4683 0.019 Uiso calc U . R 1 . .
H H10B 0.2722 0.6737 0.5335 0.019 Uiso calc U . R 1 . .
C C11 0.2657(2) 0.9315(2) 0.5146(2) 0.0183(4) Uani d . . . 1 . .
H H11A 0.2991 0.9983 0.4023 0.022 Uiso calc U . R 1 . .
H H11B 0.1335 0.9679 0.5326 0.022 Uiso calc U . R 1 . .
C C12 0.3363(2) 0.9679(2) 0.6364(2) 0.0154(4) Uani d . . . 1 . .

loop_
_atom_site_aniso_label
_atom_site_aniso_U_11
_atom_site_aniso_U_22
_atom_site_aniso_U_33
_atom_site_aniso_U_12
_atom_site_aniso_U_13
_atom_site_aniso_U_23
Cl1 0.0125(2) 0.0227(2) 0.0275(2) -0.00727(18) -0.00100(16) -0.00459(18)
O1 0.0184(7) 0.0146(7) 0.0319(7) -0.0060(5) 0.0011(6) -0.0086(6)
O2 0.0157(6) 0.0133(6) 0.0161(6) -0.0051(5) -0.0039(5) -0.0057(5)
C1 0.0160(9) 0.0229(10) 0.0201(9) -0.0047(8) -0.0027(7) -0.0097(7)
C2 0.0203(9) 0.0170(9) 0.0195(9) 0.0027(8) -0.0076(7) -0.0082(7)
C3 0.0258(10) 0.0134(9) 0.0147(8) -0.0054(8) -0.0035(7) -0.0041(7)
C4 0.0200(9) 0.0170(9) 0.0121(8) -0.0078(7) -0.0023(7) -0.0057(7)
C5 0.0169(8) 0.0132(9) 0.0120(7) -0.0039(7) -0.0036(6) -0.0058(6)
C6 0.0174(9) 0.0172(9) 0.0158(8) -0.0071(7) -0.0039(7) -0.0051(7)
C7 0.0196(9) 0.0151(9) 0.0197(8) -0.0082(7) -0.0011(7) -0.0042(7)
C8 0.0131(8) 0.0181(9) 0.0151(8) -0.0067(7) -0.0018(6) -0.0050(7)
C9 0.0127(8) 0.0137(8) 0.0153(8) -0.0058(7) -0.0021(6) -0.0058(7)
C10 0.0160(8) 0.0167(9) 0.0146(8) -0.0057(7) -0.0039(7) -0.0041(7)
C11 0.0160(9) 0.0179(9) 0.0183(8) -0.0043(7) -0.0057(7) -0.0020(7)
C12 0.0104(8) 0.0152(9) 0.0184(8) -0.0040(7) 0.0014(6) -0.0050(7)

loop_
_atom_type_symbol
_atom_type_description
_atom_type_scat_dispersion_real
_atom_type_scat_dispersion_imag
_atom_type_scat_source
C C 0.0033 0.0016 'International Tables Vol C Tables 4.2.6.8 and 6.1.1.4'
H H 0.0000 0.0000 'International Tables Vol C Tables 4.2.6.8 and 6.1.1.4'
O O 0.0106 0.0060 'International Tables Vol C Tables 4.2.6.8 and 6.1.1.4'
Cl Cl 0.1484 0.1585 'International Tables Vol C Tables 4.2.6.8 and 6.1.1.4'

loop_
_geom_angle_atom_site_label_1
_geom_angle_atom_site_label_2
_geom_angle_atom_site_label_3
_geom_angle_site_symmetry_1
_geom_angle_site_symmetry_3
_geom_angle
_geom_angle_publ_flag
C12 O2 C9 . . 111.56(13) ?
C6 C1 C2 . . 120.07(17) ?
C6 C1 H1 . . 120.0 ?
C2 C1 H1 . . 120.0 ?
C3 C2 C1 . . 121.11(17) ?
C3 C2 H2 . . 119.4 ?
C1 C2 H2 . . 119.4 ?
C2 C3 C4 . . 119.07(17) ?
C2 C3 H3 . . 120.5 ?
C4 C3 H3 . . 120.5 ?
C3 C4 C5 . . 119.48(17) ?
C3 C4 C7 . . 129.92(16) ?
C5 C4 C7 . . 110.59(15) ?
C6 C5 C4 . . 121.84(16) ?
C6 C5 C9 . . 127.65(16) ?
C4 C5 C9 . . 110.47(15) ?
C5 C6 C1 . . 118.43(17) ?
C5 C6 H6 . . 120.8 ?
C1 C6 H6 . . 120.8 ?
C4 C7 C8 . . 101.87(14) ?
C4 C7 H7A . . 111.4 ?
C8 C7 H7A . . 111.4 ?
C4 C7 H7B . . 111.4 ?
C8 C7 H7B . . 111.4 ?
H7A C7 H7B . . 109.3 ?
C7 C8 C9 . . 105.67(14) ?
C7 C8 Cl1 . . 113.28(12) ?
C9 C8 Cl1 . . 114.04(12) ?
C7 C8 H8 . . 107.9 ?
C9 C8 H8 . . 107.9 ?
Cl1 C8 H8 . . 107.9 ?
O2 C9 C5 . . 109.99(13) ?
O2 C9 C10 . . 104.51(13) ?
C5 C9 C10 . . 114.26(14) ?
O2 C9 C8 . . 109.67(13) ?
C5 C9 C8 . . 101.44(13) ?
C10 C9 C8 . . 116.99(14) ?
C11 C10 C9 . . 103.90(14) ?
C11 C10 H10A . . 111.0 ?
C9 C10 H10A . . 111.0 ?
C11 C10 H10B . . 111.0 ?
C9 C10 H10B . . 111.0 ?
H10A C10 H10B . . 109.0 ?
C12 C11 C10 . . 103.96(14) ?
C12 C11 H11A . . 111.0 ?
C10 C11 H11A . . 111.0 ?
C12 C11 H11B . . 111.0 ?
C10 C11 H11B . . 111.0 ?
H11A C11 H11B . . 109.0 ?
O1 C12 O2 . . 120.72(16) ?
O1 C12 C11 . . 129.04(17) ?
O2 C12 C11 . . 110.25(15) ?

loop_
_geom_bond_atom_site_label_1
_geom_bond_atom_site_label_2
_geom_bond_site_symmetry_2
_geom_bond_distance
_geom_bond_publ_flag
Cl1 C8 . 1.7992(18) ?
O1 C12 . 1.205(2) ?
O2 C12 . 1.358(2) ?
O2 C9 . 1.463(2) ?
C1 C6 . 1.393(3) ?
C1 C2 . 1.398(3) ?
C1 H1 . 0.95 ?
C2 C3 . 1.388(3) ?
C2 H2 . 0.95 ?
C3 C4 . 1.391(3) ?
C3 H3 . 0.95 ?
C4 C5 . 1.397(2) ?
C4 C7 . 1.510(2) ?
C5 C6 . 1.386(2) ?
C5 C9 . 1.510(2) ?
C6 H6 . 0.95 ?
C7 C8 . 1.537(2) ?
C7 H7A . 0.99 ?
C7 H7B . 0.99 ?
C8 C9 . 1.546(2) ?
C8 H8 . 1.0 ?
C9 C10 . 1.544(2) ?
C10 C11 . 1.525(3) ?
C10 H10A . 0.99 ?
C10 H10B . 0.99 ?
C11 C12 . 1.505(2) ?
C11 H11A . 0.99 ?
C11 H11B . 0.99 ?

loop_
_geom_torsion_atom_site_label_1
_geom_torsion_atom_site_label_2
_geom_torsion_atom_site_label_3
_geom_torsion_atom_site_label_4
_geom_torsion_site_symmetry_1
_geom_torsion_site_symmetry_2
_geom_torsion_site_symmetry_3
_geom_torsion_site_symmetry_4
_geom_torsion
_geom_torsion_publ_flag
C6 C1 C2 C3 . . . . -0.7(3) ?
C1 C2 C3 C4 . . . . 0.4(3) ?
C2 C3 C4 C5 . . . . -0.2(2) ?
C2 C3 C4 C7 . . . . 179.26(17) ?
C3 C4 C5 C6 . . . . 0.1(3) ?
C7 C4 C5 C6 . . . . -179.40(15) ?
C3 C4 C5 C9 . . . . 177.99(15) ?
C7 C4 C5 C9 . . . . -1.54(19) ?
C4 C5 C6 C1 . . . . -0.4(3) ?
C9 C5 C6 C1 . . . . -177.82(16) ?
C2 C1 C6 C5 . . . . 0.6(3) ?
C3 C4 C7 C8 . . . . 162.77(17) ?
C5 C4 C7 C8 . . . . -17.75(18) ?
C4 C7 C8 C9 . . . . 29.70(17) ?
C4 C7 C8 Cl1 . . . . 155.24(11) ?
C12 O2 C9 C5 . . . . 137.97(14) ?
C12 O2 C9 C10 . . . . 14.90(17) ?
C12 O2 C9 C8 . . . . -111.28(15) ?
C6 C5 C9 O2 . . . . -46.3(2) ?
C4 C5 C9 O2 . . . . 136.04(14) ?
C6 C5 C9 C10 . . . . 70.9(2) ?
C4 C5 C9 C10 . . . . -106.81(16) ?
C6 C5 C9 C8 . . . . -162.30(17) ?
C4 C5 C9 C8 . . . . 20.00(17) ?
C7 C8 C9 O2 . . . . -146.77(13) ?
Cl1 C8 C9 O2 . . . . 88.16(14) ?
C7 C8 C9 C5 . . . . -30.49(16) ?
Cl1 C8 C9 C5 . . . . -155.56(12) ?
C7 C8 C9 C10 . . . . 94.50(17) ?
Cl1 C8 C9 C10 . . . . -30.57(19) ?
O2 C9 C10 C11 . . . . -23.02(16) ?
C5 C9 C10 C11 . . . . -143.29(15) ?
C8 C9 C10 C11 . . . . 98.44(17) ?
C9 C10 C11 C12 . . . . 22.70(17) ?
C9 O2 C12 O1 . . . . 179.95(15) ?
C9 O2 C12 C11 . . . . -0.15(18) ?
C10 C11 C12 O1 . . . . 165.07(18) ?
C10 C11 C12 O2 . . . . -14.81(18) ?
